data_7714980
loop_
_publ_author_name
'Das, Namisha'
'Bora, Bidisha'
'Upadhyay, Aarti'
'Das, Dhananjay'
'Bera, Arpan'
'Goswami, Tridib K.'

_publ_section_title
;
 Cu(II) flavonoids as potential photochemotherapeutic agents.
;
_journal_issue 7
_journal_name_full 'Dalton transactions (Cambridge, England : 2003)'
_journal_page_first 3316
_journal_page_last 3329
_journal_paper_doi 10.1039/d3dt02663a
_journal_volume 53
_journal_year 2024
_chemical_formula_moiety 'C27 H16 Cu F N2 O3, Cl O4'
_chemical_formula_sum 'C27 H16 Cl Cu F N2 O7'
_chemical_formula_weight 598.40
_space_group_crystal_system monoclinic
_space_group_IT_number 14
_space_group_name_Hall '-P 2yn'
_space_group_name_H-M_alt 'P 1 21/n 1'
_atom_sites_solution_hydrogens geom
_audit_creation_method SHELXL-2016/6
_audit_update_record
;
2023-12-31 deposited with the CCDC.	2024-01-12 downloaded from the CCDC.
;
_cell_angle_alpha 90
_cell_angle_beta 94.001(2)
_cell_angle_gamma 90
_cell_formula_units_Z 8
_cell_length_a 13.1620(3)
_cell_length_b 26.0801(6)
_cell_length_c 13.5797(4)
_cell_measurement_reflns_used 19544
_cell_measurement_temperature 100(2)
_cell_measurement_theta_max 31.9880
_cell_measurement_theta_min 1.7920
_cell_volume 4650.1(2)
_computing_cell_refinement 'CrysAlisPro 1.171.42.88a (Rigaku OD, 2023)'
_computing_data_collection 'CrysAlisPro 1.171.42.88a (Rigaku OD, 2023)'
_computing_data_reduction 'CrysAlisPro 1.171.42.88a (Rigaku OD, 2023)'
_computing_structure_refinement 'SHELXL-2016/6 (Sheldrick, 2016)'
_computing_structure_solution 'CrysAlisPro 1.171.42.88a (Rigaku OD, 2023)'
_diffrn_ambient_temperature 100(2)
_diffrn_measured_fraction_theta_full 0.994
_diffrn_measured_fraction_theta_max 0.994
_diffrn_measurement_device_type 'XtaLAB Synergy, Dualflex, HyPix'
_diffrn_measurement_method '\w scans'
_diffrn_radiation_type MoK\a
_diffrn_radiation_wavelength 0.71073
_diffrn_reflns_av_R_equivalents 0.0765
_diffrn_reflns_av_unetI/netI 0.0535
_diffrn_reflns_Laue_measured_fraction_full 0.994
_diffrn_reflns_Laue_measured_fraction_max 0.994
_diffrn_reflns_limit_h_max 16
_diffrn_reflns_limit_h_min -16
_diffrn_reflns_limit_k_max 33
_diffrn_reflns_limit_k_min -33
_diffrn_reflns_limit_l_max 17
_diffrn_reflns_limit_l_min -17
_diffrn_reflns_number 45242
_diffrn_reflns_point_group_measured_fraction_full 0.994
_diffrn_reflns_point_group_measured_fraction_max 0.994
_diffrn_reflns_theta_full 25.242
_diffrn_reflns_theta_max 26.999
_diffrn_reflns_theta_min 2.083
_diffrn_source 'micro-focus sealed X-ray tube'
_exptl_absorpt_coefficient_mu 1.118
_exptl_absorpt_correction_T_max 1.00000
_exptl_absorpt_correction_T_min 0.42543
_exptl_absorpt_correction_type multi-scan
_exptl_absorpt_process_details 'SCALE3 ABSPACK'
_exptl_crystal_colour 'clear light green'
_exptl_crystal_density_diffrn 1.710
_exptl_crystal_description plate
_exptl_crystal_F_000 2424
_exptl_crystal_size_max 0.180
_exptl_crystal_size_mid 0.120
_exptl_crystal_size_min 0.090
_refine_diff_density_max 2.592
_refine_diff_density_min -1.073
_refine_diff_density_rms 0.134
_refine_ls_extinction_method none
_refine_ls_goodness_of_fit_ref 1.080
_refine_ls_hydrogen_treatment constr
_refine_ls_matrix_type full
_refine_ls_number_parameters 703
_refine_ls_number_reflns 10112
_refine_ls_number_restraints 0
_refine_ls_restrained_S_all 1.080
_refine_ls_R_factor_all 0.0787
_refine_ls_R_factor_gt 0.0655
_refine_ls_shift/su_max 0.000
_refine_ls_shift/su_mean 0.000
_refine_ls_structure_factor_coef Fsqd
_refine_ls_weighting_details 'w=1/[\s^2^(Fo^2^)+(0.1088P)^2^+7.7278P] where P=(Fo^2^+2Fc^2^)/3'
_refine_ls_weighting_scheme calc
_refine_ls_wR_factor_gt 0.1810
_refine_ls_wR_factor_ref 0.1897
_reflns_Friedel_coverage 0.000
_reflns_number_gt 8246
_reflns_number_total 10112
_reflns_threshold_expression 'I > 2\s(I)'
_cod_data_source_file d3dt02663a2.cif
_cod_data_source_block am_tkg1_auto
_cod_depositor_comments
;
Adding full bibliography for 7714980--7714982.cif.

2024-09-24
Z value and formula fixed to values more according to usual
chemical conventions.                 miguel
;
_cod_original_formula_sum 'C54 H32 Cl2 Cu2 F2 N4 O14'
_cod_original_formula_weight 1196.81
_cod_original_formula_moiety 'C54 H32 Cu2 F2 N4 O6, 2(Cl O4)'
_cod_original_formula_units_Z 4
_cod_original_sg_symbol_H-M 'P 21/n'
_cod_database_code 7714980
_shelx_shelxl_version_number 2016/6
_shelx_space_group_comment
;
The symmetry employed for this shelxl refinement is uniquely defined
by the following loop, which should always be used as a source of
symmetry information in preference to the above space-group names.
They are only intended as comments.
;
_shelx_estimated_absorpt_t_min 0.824
_shelx_estimated_absorpt_t_max 0.906
_exptl_absorpt_special_details 'Absorption correction using spherical harmonics'

loop_
_space_group_symop_operation_xyz
'x, y, z'
'-x+1/2, y+1/2, -z+1/2'
'-x, -y, -z'
'x-1/2, -y-1/2, z-1/2'

loop_
_atom_site_label
_atom_site_type_symbol
_atom_site_fract_x
_atom_site_fract_y
_atom_site_fract_z
_atom_site_U_iso_or_equiv
_atom_site_adp_type
_atom_site_occupancy
_atom_site_site_symmetry_order
_atom_site_calc_flag
_atom_site_refinement_flags_posn
_atom_site_refinement_flags_adp
_atom_site_refinement_flags_occupancy
_atom_site_disorder_assembly
_atom_site_disorder_group
Cu1 Cu 0.33548(3) 0.10445(2) 0.52393(3) 0.02009(14) Uani 1 1 d . . . . .
Cu2 Cu 0.12998(3) 0.02991(2) 0.49348(3) 0.02070(14) Uani 1 1 d . . . . .
Cl1 Cl 0.77023(10) 0.06893(4) 0.12573(8) 0.0443(3) Uani 1 1 d . . . . .
Cl2 Cl 0.22176(12) 0.21084(5) 0.13532(9) 0.0564(4) Uani 1 1 d . . . . .
F1 F 0.4260(2) -0.20309(9) 0.6795(2) 0.0446(6) Uani 1 1 d . . . . .
F2 F 0.0490(2) 0.33678(9) 0.3383(2) 0.0501(7) Uani 1 1 d . . . . .
O1 O 0.3423(2) 0.03094(9) 0.52728(19) 0.0241(5) Uani 1 1 d . . . . .
O2 O 0.35852(19) 0.09832(9) 0.38515(18) 0.0220(5) Uani 1 1 d . . . . .
O3 O 0.41526(19) -0.05063(9) 0.32772(19) 0.0253(5) Uani 1 1 d . . . . .
O4 O 0.1274(2) 0.10336(9) 0.49259(19) 0.0252(5) Uani 1 1 d . . . . .
O5 O 0.10326(19) 0.03550(9) 0.63173(19) 0.0243(5) Uani 1 1 d . . . . .
O6 O 0.05523(19) 0.18520(10) 0.6921(2) 0.0277(6) Uani 1 1 d . . . . .
O7 O 0.7118(5) 0.03173(17) 0.1710(4) 0.104(2) Uani 1 1 d . . . . .
O8 O 0.7098(4) 0.09797(15) 0.0539(4) 0.0837(16) Uani 1 1 d . . . . .
O9 O 0.8478(5) 0.0437(2) 0.0768(3) 0.0996(19) Uani 1 1 d . . . . .
O10 O 0.8159(4) 0.10199(14) 0.1996(3) 0.0685(13) Uani 1 1 d . . . . .
O11 O 0.2198(9) 0.1646(2) 0.1569(9) 0.244(7) Uani 1 1 d . . . . .
O12 O 0.2365(5) 0.2305(2) 0.0411(4) 0.1014(19) Uani 1 1 d . . . . .
O13 O 0.2729(5) 0.24137(17) 0.2093(3) 0.0822(15) Uani 1 1 d . . . . .
O14 O 0.1043(4) 0.2219(2) 0.1282(4) 0.1023(18) Uani 1 1 d . . . . .
N1 N 0.3284(2) 0.17970(11) 0.5219(2) 0.0211(6) Uani 1 1 d . . . . .
N2 N 0.3299(2) 0.11313(11) 0.6683(2) 0.0209(6) Uani 1 1 d . . . . .
N3 N 0.1384(2) 0.02328(11) 0.3489(2) 0.0225(6) Uani 1 1 d . . . . .
N4 N 0.1363(2) -0.04580(11) 0.4910(2) 0.0205(6) Uani 1 1 d . . . . .
C1 C 0.3270(3) 0.21121(14) 0.4460(3) 0.0248(7) Uani 1 1 d . . . . .
H1 H 0.331147 0.197372 0.381707 0.030 Uiso 1 1 calc R U . . .
C2 C 0.3197(3) 0.26458(14) 0.4571(3) 0.0274(8) Uani 1 1 d . . . . .
H2 H 0.320048 0.286388 0.401083 0.033 Uiso 1 1 calc R U . . .
C3 C 0.3121(3) 0.28504(14) 0.5496(3) 0.0295(8) Uani 1 1 d . . . . .
H3 H 0.306897 0.321094 0.557977 0.035 Uiso 1 1 calc R U . . .
C4 C 0.3119(3) 0.25200(14) 0.6323(3) 0.0250(7) Uani 1 1 d . . . . .
C5 C 0.2997(3) 0.26837(15) 0.7323(3) 0.0313(8) Uani 1 1 d . . . . .
H5 H 0.293105 0.303890 0.746018 0.038 Uiso 1 1 calc R U . . .
C6 C 0.2976(3) 0.23435(15) 0.8066(3) 0.0311(8) Uani 1 1 d . . . . .
H6 H 0.288519 0.246321 0.871453 0.037 Uiso 1 1 calc R U . . .
C7 C 0.3088(3) 0.18013(14) 0.7900(3) 0.0245(7) Uani 1 1 d . . . . .
C8 C 0.3064(3) 0.14200(15) 0.8635(3) 0.0277(8) Uani 1 1 d . . . . .
H8 H 0.298180 0.151237 0.930161 0.033 Uiso 1 1 calc R U . . .
C9 C 0.3161(3) 0.09154(15) 0.8379(3) 0.0265(7) Uani 1 1 d . . . . .
H9 H 0.314958 0.065591 0.886853 0.032 Uiso 1 1 calc R U . . .
C10 C 0.3277(3) 0.07813(14) 0.7387(3) 0.0248(7) Uani 1 1 d . . . . .
H10 H 0.334112 0.042964 0.721934 0.030 Uiso 1 1 calc R U . . .
C11 C 0.3211(2) 0.16380(13) 0.6932(3) 0.0211(7) Uani 1 1 d . . . . .
C12 C 0.3215(2) 0.19987(13) 0.6141(3) 0.0210(7) Uani 1 1 d . . . . .
C13 C 0.1358(3) 0.05892(14) 0.2808(3) 0.0268(7) Uani 1 1 d . . . . .
H13 H 0.125001 0.093477 0.299585 0.032 Uiso 1 1 calc R U . . .
C14 C 0.1485(3) 0.04787(15) 0.1806(3) 0.0290(8) Uani 1 1 d . . . . .
H14 H 0.145101 0.074439 0.132644 0.035 Uiso 1 1 calc R U . . .
C15 C 0.1660(3) -0.00193(16) 0.1538(3) 0.0293(8) Uani 1 1 d . . . . .
H15 H 0.175239 -0.009950 0.086737 0.035 Uiso 1 1 calc R U . . .
C16 C 0.1701(3) -0.04134(14) 0.2255(3) 0.0243(7) Uani 1 1 d . . . . .
C17 C 0.1901(3) -0.09397(15) 0.2069(3) 0.0290(8) Uani 1 1 d . . . . .
H17 H 0.203178 -0.104459 0.142014 0.035 Uiso 1 1 calc R U . . .
C18 C 0.1909(3) -0.12946(14) 0.2799(3) 0.0275(8) Uani 1 1 d . . . . .
H18 H 0.205199 -0.164235 0.265345 0.033 Uiso 1 1 calc R U . . .
C19 C 0.1706(3) -0.11545(14) 0.3790(3) 0.0244(7) Uani 1 1 d . . . . .
C20 C 0.1676(3) -0.15011(14) 0.4584(3) 0.0266(8) Uani 1 1 d . . . . .
H20 H 0.178867 -0.185679 0.448711 0.032 Uiso 1 1 calc R U . . .
C21 C 0.1481(3) -0.13168(14) 0.5505(3) 0.0280(8) Uani 1 1 d . . . . .
H21 H 0.144544 -0.154735 0.604270 0.034 Uiso 1 1 calc R U . . .
C22 C 0.1335(3) -0.07913(14) 0.5647(3) 0.0237(7) Uani 1 1 d . . . . .
H22 H 0.121340 -0.066986 0.628814 0.028 Uiso 1 1 calc R U . . .
C23 C 0.1534(2) -0.06348(13) 0.3989(3) 0.0205(7) Uani 1 1 d . . . . .
C24 C 0.1531(3) -0.02642(13) 0.3223(3) 0.0216(7) Uani 1 1 d . . . . .
C25 C 0.4163(3) -0.16237(15) 0.6160(3) 0.0328(9) Uani 1 1 d . . . . .
C26 C 0.3949(3) -0.11511(15) 0.6545(3) 0.0306(8) Uani 1 1 d . . . . .
H26 H 0.386306 -0.110962 0.722954 0.037 Uiso 1 1 calc R U . . .
C27 C 0.3864(3) -0.07361(14) 0.5902(3) 0.0254(7) Uani 1 1 d . . . . .
H27 H 0.370568 -0.040644 0.614623 0.031 Uiso 1 1 calc R U . . .
C28 C 0.4011(3) -0.07996(13) 0.4893(3) 0.0236(7) Uani 1 1 d . . . . .
C29 C 0.4208(3) -0.12919(14) 0.4538(3) 0.0284(8) Uani 1 1 d . . . . .
H29 H 0.429565 -0.134110 0.385563 0.034 Uiso 1 1 calc R U . . .
C30 C 0.4274(3) -0.17070(14) 0.5175(3) 0.0333(9) Uani 1 1 d . . . . .
H30 H 0.439420 -0.204227 0.493580 0.040 Uiso 1 1 calc R U . . .
C31 C 0.3952(3) -0.03641(13) 0.4207(3) 0.0226(7) Uani 1 1 d . . . . .
C32 C 0.4122(3) -0.01657(14) 0.2519(3) 0.0250(7) Uani 1 1 d . . . . .
C33 C 0.4192(3) -0.03651(16) 0.1575(3) 0.0310(8) Uani 1 1 d . . . . .
H33 H 0.426880 -0.072290 0.147264 0.037 Uiso 1 1 calc R U . . .
C34 C 0.4147(3) -0.00249(17) 0.0792(3) 0.0346(9) Uani 1 1 d . . . . .
H34 H 0.417475 -0.015430 0.014069 0.042 Uiso 1 1 calc R U . . .
C35 C 0.4062(3) 0.05023(17) 0.0932(3) 0.0347(9) Uani 1 1 d . . . . .
H35 H 0.406660 0.072776 0.038263 0.042 Uiso 1 1 calc R U . . .
C36 C 0.3971(3) 0.06978(15) 0.1866(3) 0.0279(8) Uani 1 1 d . . . . .
H36 H 0.390424 0.105663 0.196383 0.033 Uiso 1 1 calc R U . . .
C37 C 0.3978(3) 0.03577(14) 0.2674(3) 0.0238(7) Uani 1 1 d . . . . .
C38 C 0.3764(2) 0.05191(13) 0.3646(3) 0.0208(7) Uani 1 1 d . . . . .
C39 C 0.3710(2) 0.01399(13) 0.4412(3) 0.0203(7) Uani 1 1 d . . . . .
C40 C 0.0539(3) 0.29650(16) 0.4026(4) 0.0384(10) Uani 1 1 d . . . . .
C41 C 0.0450(3) 0.30519(16) 0.5002(4) 0.0424(11) Uani 1 1 d . . . . .
H41 H 0.034360 0.338968 0.523564 0.051 Uiso 1 1 calc R U . . .
C42 C 0.0517(3) 0.26434(15) 0.5652(4) 0.0373(9) Uani 1 1 d . . . . .
H42 H 0.045148 0.269899 0.633620 0.045 Uiso 1 1 calc R U . . .
C43 C 0.0681(3) 0.21434(14) 0.5297(3) 0.0263(8) Uani 1 1 d . . . . .
C44 C 0.0758(3) 0.20706(15) 0.4290(3) 0.0311(8) Uani 1 1 d . . . . .
H44 H 0.086500 0.173534 0.404413 0.037 Uiso 1 1 calc R U . . .
C45 C 0.0682(3) 0.24830(16) 0.3639(3) 0.0345(9) Uani 1 1 d . . . . .
H45 H 0.072588 0.243428 0.295028 0.041 Uiso 1 1 calc R U . . .
C46 C 0.0756(3) 0.17079(14) 0.5990(3) 0.0250(7) Uani 1 1 d . . . . .
C47 C 0.0990(2) 0.12055(13) 0.5790(3) 0.0217(7) Uani 1 1 d . . . . .
C48 C 0.0908(3) 0.08233(14) 0.6544(3) 0.0229(7) Uani 1 1 d . . . . .
C49 C 0.0701(3) 0.09888(14) 0.7518(3) 0.0241(7) Uani 1 1 d . . . . .
C50 C 0.0666(3) 0.06456(15) 0.8325(3) 0.0273(8) Uani 1 1 d . . . . .
H50 H 0.076123 0.028829 0.823244 0.033 Uiso 1 1 calc R U . . .
C51 C 0.0493(3) 0.08342(17) 0.9240(3) 0.0349(9) Uani 1 1 d . . . . .
H51 H 0.045406 0.060586 0.978097 0.042 Uiso 1 1 calc R U . . .
C52 C 0.0371(3) 0.13638(18) 0.9382(3) 0.0371(9) Uani 1 1 d . . . . .
H52 H 0.026699 0.149004 1.002320 0.044 Uiso 1 1 calc R U . . .
C53 C 0.0402(3) 0.17028(16) 0.8607(3) 0.0340(9) Uani 1 1 d . . . . .
H53 H 0.032047 0.206063 0.870677 0.041 Uiso 1 1 calc R U . . .
C54 C 0.0555(3) 0.15077(15) 0.7673(3) 0.0273(8) Uani 1 1 d . . . . .

loop_
_atom_site_aniso_label
_atom_site_aniso_U_11
_atom_site_aniso_U_22
_atom_site_aniso_U_33
_atom_site_aniso_U_23
_atom_site_aniso_U_13
_atom_site_aniso_U_12
Cu1 0.0263(2) 0.0172(2) 0.0175(2) -0.00139(15) 0.00751(16) 0.00072(15)
Cu2 0.0250(2) 0.0188(2) 0.0191(2) -0.00146(15) 0.00688(17) 0.00053(15)
Cl1 0.0778(8) 0.0234(5) 0.0336(5) 0.0020(4) 0.0182(5) 0.0003(5)
Cl2 0.0950(10) 0.0370(6) 0.0402(6) -0.0022(5) 0.0268(6) -0.0231(6)
F1 0.0508(15) 0.0274(12) 0.0556(17) 0.0172(11) 0.0041(13) 0.0013(11)
F2 0.0479(15) 0.0268(12) 0.075(2) 0.0175(13) -0.0009(14) 0.0024(11)
O1 0.0335(14) 0.0178(12) 0.0220(13) -0.0011(9) 0.0096(11) 0.0008(9)
O2 0.0263(12) 0.0219(12) 0.0187(12) -0.0005(9) 0.0064(10) 0.0006(9)
O3 0.0281(13) 0.0246(13) 0.0240(13) -0.0071(10) 0.0077(10) 0.0014(10)
O4 0.0314(14) 0.0197(12) 0.0258(14) -0.0005(9) 0.0101(11) 0.0021(9)
O5 0.0261(13) 0.0249(12) 0.0227(13) -0.0009(10) 0.0073(10) 0.0010(10)
O6 0.0264(13) 0.0241(13) 0.0332(15) -0.0077(11) 0.0075(11) 0.0009(10)
O7 0.172(6) 0.050(3) 0.096(4) 0.012(2) 0.048(4) -0.039(3)
O8 0.085(3) 0.038(2) 0.122(4) 0.019(2) -0.029(3) -0.009(2)
O9 0.144(5) 0.105(4) 0.054(3) -0.011(3) 0.031(3) 0.056(4)
O10 0.129(4) 0.043(2) 0.0349(19) -0.0081(15) 0.016(2) -0.011(2)
O11 0.319(13) 0.050(3) 0.333(13) 0.070(6) -0.203(11) -0.067(6)
O12 0.171(6) 0.081(3) 0.052(3) -0.005(2) 0.003(3) -0.037(4)
O13 0.148(5) 0.063(3) 0.036(2) -0.0053(18) 0.013(2) -0.034(3)
O14 0.088(4) 0.137(5) 0.082(4) -0.010(3) 0.014(3) 0.011(3)
N1 0.0210(14) 0.0198(14) 0.0231(15) -0.0020(11) 0.0063(11) 0.0008(11)
N2 0.0219(14) 0.0215(14) 0.0198(14) -0.0027(11) 0.0065(11) -0.0007(11)
N3 0.0206(14) 0.0236(14) 0.0237(15) -0.0021(12) 0.0054(11) -0.0010(11)
N4 0.0205(14) 0.0202(14) 0.0212(15) -0.0017(11) 0.0045(11) -0.0011(11)
C1 0.0253(17) 0.0257(18) 0.0241(18) -0.0021(14) 0.0055(14) -0.0006(13)
C2 0.0310(19) 0.0229(17) 0.0287(19) 0.0048(14) 0.0055(15) -0.0005(14)
C3 0.0316(19) 0.0203(17) 0.037(2) -0.0025(15) 0.0047(16) -0.0004(14)
C4 0.0248(17) 0.0238(17) 0.0269(19) -0.0015(14) 0.0039(14) 0.0011(13)
C5 0.041(2) 0.0239(18) 0.029(2) -0.0084(15) 0.0014(16) 0.0041(15)
C6 0.036(2) 0.032(2) 0.0254(19) -0.0109(15) 0.0033(15) 0.0034(16)
C7 0.0224(17) 0.0296(18) 0.0218(18) -0.0047(14) 0.0039(13) -0.0012(14)
C8 0.0296(18) 0.037(2) 0.0171(17) -0.0019(14) 0.0036(14) -0.0027(15)
C9 0.0268(18) 0.0339(19) 0.0189(17) 0.0043(14) 0.0026(14) -0.0006(15)
C10 0.0245(17) 0.0226(17) 0.0277(19) -0.0002(14) 0.0038(14) 0.0003(13)
C11 0.0193(15) 0.0227(16) 0.0216(17) -0.0025(13) 0.0038(13) 0.0021(12)
C12 0.0166(15) 0.0247(17) 0.0224(17) -0.0040(13) 0.0061(13) -0.0013(12)
C13 0.0301(18) 0.0246(17) 0.0256(19) 0.0002(14) 0.0024(15) -0.0027(14)
C14 0.0325(19) 0.0321(19) 0.0224(18) 0.0027(15) 0.0013(15) -0.0042(15)
C15 0.0299(19) 0.039(2) 0.0192(18) -0.0031(15) 0.0021(14) -0.0067(15)
C16 0.0215(16) 0.0316(18) 0.0198(17) -0.0032(14) 0.0017(13) -0.0026(14)
C17 0.0282(19) 0.035(2) 0.0243(19) -0.0094(15) 0.0059(15) -0.0052(15)
C18 0.0257(18) 0.0229(17) 0.034(2) -0.0089(15) 0.0052(15) -0.0002(14)
C19 0.0207(16) 0.0230(17) 0.0295(19) -0.0046(14) 0.0025(14) 0.0000(13)
C20 0.0238(17) 0.0203(17) 0.035(2) 0.0009(14) -0.0012(15) -0.0011(13)
C21 0.0278(18) 0.0226(17) 0.034(2) 0.0056(15) 0.0010(15) -0.0035(14)
C22 0.0223(16) 0.0271(18) 0.0217(17) -0.0009(14) 0.0032(13) 0.0003(13)
C23 0.0159(15) 0.0230(16) 0.0230(17) -0.0031(13) 0.0034(12) -0.0023(12)
C24 0.0198(16) 0.0244(17) 0.0210(17) -0.0033(13) 0.0036(13) -0.0007(12)
C25 0.0256(18) 0.0249(18) 0.047(2) 0.0104(17) -0.0023(17) -0.0018(14)
C26 0.0263(18) 0.0300(19) 0.036(2) 0.0068(16) 0.0019(16) -0.0029(15)
C27 0.0212(17) 0.0241(17) 0.031(2) -0.0004(14) 0.0038(14) -0.0009(13)
C28 0.0193(16) 0.0215(16) 0.0299(19) 0.0008(14) 0.0025(14) 0.0003(13)
C29 0.0206(17) 0.0267(18) 0.038(2) -0.0046(16) 0.0019(15) 0.0021(14)
C30 0.0254(18) 0.0197(17) 0.055(3) -0.0032(17) 0.0048(17) 0.0003(14)
C31 0.0176(15) 0.0253(17) 0.0255(18) -0.0032(14) 0.0065(13) 0.0001(13)
C32 0.0203(16) 0.0282(18) 0.0274(19) -0.0044(14) 0.0078(14) -0.0025(14)
C33 0.0306(19) 0.033(2) 0.030(2) -0.0090(16) 0.0115(16) -0.0035(15)
C34 0.038(2) 0.046(2) 0.0219(19) -0.0099(17) 0.0133(16) -0.0092(18)
C35 0.038(2) 0.047(2) 0.0195(19) -0.0005(16) 0.0080(16) -0.0069(18)
C36 0.0323(19) 0.0322(19) 0.0199(18) -0.0026(14) 0.0060(14) -0.0049(15)
C37 0.0229(17) 0.0300(18) 0.0194(17) -0.0048(14) 0.0070(13) -0.0026(13)
C38 0.0184(15) 0.0233(16) 0.0212(17) -0.0013(13) 0.0052(13) -0.0016(12)
C39 0.0176(15) 0.0231(16) 0.0210(17) -0.0021(13) 0.0071(12) 0.0002(12)
C40 0.0279(19) 0.0257(19) 0.061(3) 0.0101(19) -0.0009(19) -0.0005(15)
C41 0.041(2) 0.0219(19) 0.063(3) -0.0035(19) 0.000(2) 0.0071(17)
C42 0.038(2) 0.028(2) 0.047(3) -0.0067(18) 0.0052(19) 0.0037(16)
C43 0.0191(16) 0.0216(17) 0.038(2) -0.0006(15) 0.0019(15) 0.0020(13)
C44 0.0273(18) 0.0242(18) 0.042(2) -0.0004(16) 0.0036(16) 0.0000(14)
C45 0.031(2) 0.032(2) 0.041(2) 0.0059(17) 0.0038(17) 0.0002(16)
C46 0.0204(16) 0.0248(17) 0.0304(19) -0.0046(14) 0.0049(14) -0.0015(13)
C47 0.0186(15) 0.0242(17) 0.0229(17) -0.0024(13) 0.0065(13) 0.0001(13)
C48 0.0187(16) 0.0260(17) 0.0245(18) -0.0038(14) 0.0049(13) 0.0007(13)
C49 0.0182(16) 0.0307(18) 0.0241(18) -0.0046(14) 0.0064(13) -0.0018(13)
C50 0.0228(17) 0.036(2) 0.0231(18) -0.0025(15) 0.0037(14) -0.0036(14)
C51 0.033(2) 0.046(2) 0.027(2) -0.0040(17) 0.0034(16) -0.0017(17)
C52 0.032(2) 0.051(3) 0.029(2) -0.0153(18) 0.0052(16) -0.0031(18)
C53 0.0285(19) 0.037(2) 0.037(2) -0.0152(17) 0.0068(16) 0.0008(16)
C54 0.0204(16) 0.034(2) 0.0277(19) -0.0052(15) 0.0051(14) -0.0022(14)

loop_
_atom_type_symbol
_atom_type_description
_atom_type_scat_dispersion_real
_atom_type_scat_dispersion_imag
_atom_type_scat_source
C C 0.0033 0.0016 'International Tables Vol C Tables 4.2.6.8 and 6.1.1.4'
H H 0.0000 0.0000 'International Tables Vol C Tables 4.2.6.8 and 6.1.1.4'
N N 0.0061 0.0033 'International Tables Vol C Tables 4.2.6.8 and 6.1.1.4'
O O 0.0106 0.0060 'International Tables Vol C Tables 4.2.6.8 and 6.1.1.4'
F F 0.0171 0.0103 'International Tables Vol C Tables 4.2.6.8 and 6.1.1.4'
Cl Cl 0.1484 0.1585 'International Tables Vol C Tables 4.2.6.8 and 6.1.1.4'
Cu Cu 0.3201 1.2651 'International Tables Vol C Tables 4.2.6.8 and 6.1.1.4'

loop_
_geom_angle_atom_site_label_1
_geom_angle_atom_site_label_2
_geom_angle_atom_site_label_3
_geom_angle
_geom_angle_site_symmetry_1
_geom_angle_site_symmetry_3
_geom_angle_publ_flag
O1 Cu1 O2 86.01(10) . . ?
O1 Cu1 N1 179.43(11) . . ?
O2 Cu1 N1 94.56(11) . . ?
O1 Cu1 N2 95.49(11) . . ?
O2 Cu1 N2 172.92(11) . . ?
N1 Cu1 N2 83.94(12) . . ?
O4 Cu2 O5 85.79(10) . . ?
O4 Cu2 N4 178.01(11) . . ?
O5 Cu2 N4 95.86(11) . . ?
O4 Cu2 N3 94.78(11) . . ?
O5 Cu2 N3 172.74(11) . . ?
N4 Cu2 N3 83.73(12) . . ?
O7 Cl1 O9 108.6(4) . . ?
O7 Cl1 O10 109.1(3) . . ?
O9 Cl1 O10 109.2(4) . . ?
O7 Cl1 O8 111.6(4) . . ?
O9 Cl1 O8 108.0(3) . . ?
O10 Cl1 O8 110.3(3) . . ?
O11 Cl2 O12 125.1(7) . . ?
O11 Cl2 O13 113.3(5) . . ?
O12 Cl2 O13 110.7(3) . . ?
O11 Cl2 O14 98.9(6) . . ?
O12 Cl2 O14 94.3(4) . . ?
O13 Cl2 O14 111.0(3) . . ?
C39 O1 Cu1 109.1(2) . . ?
C38 O2 Cu1 109.7(2) . . ?
C32 O3 C31 121.9(3) . . ?
C47 O4 Cu2 109.7(2) . . ?
C48 O5 Cu2 110.0(2) . . ?
C54 O6 C46 121.6(3) . . ?
C1 N1 C12 118.6(3) . . ?
C1 N1 Cu1 129.2(2) . . ?
C12 N1 Cu1 112.2(2) . . ?
C10 N2 C11 118.7(3) . . ?
C10 N2 Cu1 129.8(2) . . ?
C11 N2 Cu1 111.4(2) . . ?
C13 N3 C24 119.0(3) . . ?
C13 N3 Cu2 129.5(3) . . ?
C24 N3 Cu2 111.4(2) . . ?
C22 N4 C23 119.0(3) . . ?
C22 N4 Cu2 129.6(2) . . ?
C23 N4 Cu2 111.2(2) . . ?
N1 C1 C2 122.1(3) . . ?
C3 C2 C1 119.5(4) . . ?
C2 C3 C4 119.5(3) . . ?
C12 C4 C3 116.7(3) . . ?
C12 C4 C5 118.3(3) . . ?
C3 C4 C5 124.9(3) . . ?
C6 C5 C4 121.3(3) . . ?
C5 C6 C7 121.5(4) . . ?
C11 C7 C8 117.3(3) . . ?
C11 C7 C6 117.7(3) . . ?
C8 C7 C6 125.0(3) . . ?
C9 C8 C7 119.3(3) . . ?
C8 C9 C10 120.0(3) . . ?
N2 C10 C9 121.9(3) . . ?
N2 C11 C7 122.8(3) . . ?
N2 C11 C12 116.4(3) . . ?
C7 C11 C12 120.8(3) . . ?
N1 C12 C4 123.5(3) . . ?
N1 C12 C11 116.0(3) . . ?
C4 C12 C11 120.4(3) . . ?
N3 C13 C14 122.4(3) . . ?
C15 C14 C13 118.8(4) . . ?
C14 C15 C16 120.3(4) . . ?
C24 C16 C15 116.3(3) . . ?
C24 C16 C17 118.4(3) . . ?
C15 C16 C17 125.3(3) . . ?
C18 C17 C16 121.4(3) . . ?
C17 C18 C19 121.2(3) . . ?
C23 C19 C20 117.3(3) . . ?
C23 C19 C18 117.9(3) . . ?
C20 C19 C18 124.8(3) . . ?
C21 C20 C19 119.1(3) . . ?
C20 C21 C22 120.2(3) . . ?
N4 C22 C21 121.7(3) . . ?
N4 C23 C19 122.7(3) . . ?
N4 C23 C24 116.7(3) . . ?
C19 C23 C24 120.6(3) . . ?
N3 C24 C16 123.1(3) . . ?
N3 C24 C23 116.5(3) . . ?
C16 C24 C23 120.3(3) . . ?
F1 C25 C30 118.7(4) . . ?
F1 C25 C26 117.9(4) . . ?
C30 C25 C26 123.4(4) . . ?
C25 C26 C27 117.9(4) . . ?
C26 C27 C28 120.7(3) . . ?
C29 C28 C27 119.0(3) . . ?
C29 C28 C31 119.5(3) . . ?
C27 C28 C31 121.5(3) . . ?
C30 C29 C28 120.4(4) . . ?
C25 C30 C29 118.6(4) . . ?
O3 C31 C39 120.5(3) . . ?
O3 C31 C28 111.9(3) . . ?
C39 C31 C28 127.5(3) . . ?
O3 C32 C33 116.9(3) . . ?
O3 C32 C37 121.5(3) . . ?
C33 C32 C37 121.5(4) . . ?
C34 C33 C32 117.8(4) . . ?
C33 C34 C35 121.9(4) . . ?
C36 C35 C34 120.2(4) . . ?
C35 C36 C37 119.1(4) . . ?
C32 C37 C36 119.5(3) . . ?
C32 C37 C38 117.6(3) . . ?
C36 C37 C38 122.7(3) . . ?
O2 C38 C37 122.4(3) . . ?
O2 C38 C39 118.5(3) . . ?
C37 C38 C39 119.1(3) . . ?
O1 C39 C31 125.2(3) . . ?
O1 C39 C38 116.0(3) . . ?
C31 C39 C38 118.8(3) . . ?
C41 C40 F2 119.5(4) . . ?
C41 C40 C45 123.1(4) . . ?
F2 C40 C45 117.4(4) . . ?
C40 C41 C42 119.3(4) . . ?
C41 C42 C43 119.9(4) . . ?
C44 C43 C42 119.0(4) . . ?
C44 C43 C46 121.1(3) . . ?
C42 C43 C46 119.9(4) . . ?
C45 C44 C43 120.8(4) . . ?
C40 C45 C44 117.9(4) . . ?
O6 C46 C47 120.4(3) . . ?
O6 C46 C43 111.8(3) . . ?
C47 C46 C43 127.9(3) . . ?
O4 C47 C46 125.0(3) . . ?
O4 C47 C48 115.7(3) . . ?
C46 C47 C48 119.4(3) . . ?
O5 C48 C49 123.2(3) . . ?
O5 C48 C47 118.4(3) . . ?
C49 C48 C47 118.4(3) . . ?
C54 C49 C50 119.2(3) . . ?
C54 C49 C48 118.1(3) . . ?
C50 C49 C48 122.7(3) . . ?
C51 C50 C49 119.4(4) . . ?
C50 C51 C52 120.3(4) . . ?
C53 C52 C51 121.1(4) . . ?
C52 C53 C54 118.3(4) . . ?
O6 C54 C49 121.7(3) . . ?
O6 C54 C53 116.7(3) . . ?
C49 C54 C53 121.6(4) . . ?

loop_
_geom_bond_atom_site_label_1
_geom_bond_atom_site_label_2
_geom_bond_distance
_geom_bond_site_symmetry_2
_geom_bond_publ_flag
Cu1 O1 1.920(2) . ?
Cu1 O2 1.936(2) . ?
Cu1 N1 1.965(3) . ?
Cu1 N2 1.979(3) . ?
Cu2 O4 1.916(2) . ?
Cu2 O5 1.940(3) . ?
Cu2 N4 1.977(3) . ?
Cu2 N3 1.982(3) . ?
Cl1 O7 1.406(5) . ?
Cl1 O9 1.419(5) . ?
Cl1 O10 1.424(4) . ?
Cl1 O8 1.432(4) . ?
Cl2 O11 1.242(6) . ?
Cl2 O12 1.403(5) . ?
Cl2 O13 1.414(4) . ?
Cl2 O14 1.569(6) . ?
F1 C25 1.368(4) . ?
F2 C40 1.365(5) . ?
O1 C39 1.329(4) . ?
O2 C38 1.268(4) . ?
O3 C32 1.358(5) . ?
O3 C31 1.359(4) . ?
O4 C47 1.334(4) . ?
O5 C48 1.273(4) . ?
O6 C54 1.360(5) . ?
O6 C46 1.363(4) . ?
N1 C1 1.317(5) . ?
N1 C12 1.367(4) . ?
N2 C10 1.324(5) . ?
N2 C11 1.371(4) . ?
N3 C13 1.309(5) . ?
N3 C24 1.363(4) . ?
N4 C22 1.328(5) . ?
N4 C23 1.367(4) . ?
C1 C2 1.404(5) . ?
C2 C3 1.375(6) . ?
C3 C4 1.415(5) . ?
C4 C12 1.389(5) . ?
C4 C5 1.444(5) . ?
C5 C6 1.345(6) . ?
C6 C7 1.441(5) . ?
C7 C11 1.402(5) . ?
C7 C8 1.412(5) . ?
C8 C9 1.369(5) . ?
C9 C10 1.410(5) . ?
C11 C12 1.428(5) . ?
C13 C14 1.413(5) . ?
C14 C15 1.372(6) . ?
C15 C16 1.414(5) . ?
C16 C24 1.404(5) . ?
C16 C17 1.423(5) . ?
C17 C18 1.356(6) . ?
C18 C19 1.437(5) . ?
C19 C23 1.403(5) . ?
C19 C20 1.410(5) . ?
C20 C21 1.380(6) . ?
C21 C22 1.399(5) . ?
C23 C24 1.420(5) . ?
C25 C30 1.373(6) . ?
C25 C26 1.376(6) . ?
C26 C27 1.391(5) . ?
C27 C28 1.407(5) . ?
C28 C29 1.402(5) . ?
C28 C31 1.468(5) . ?
C29 C30 1.385(6) . ?
C31 C39 1.386(5) . ?
C32 C33 1.392(5) . ?
C32 C37 1.396(5) . ?
C33 C34 1.383(6) . ?
C34 C35 1.394(6) . ?
C35 C36 1.380(5) . ?
C36 C37 1.410(5) . ?
C37 C38 1.432(5) . ?
C38 C39 1.441(5) . ?
C40 C41 1.358(7) . ?
C40 C45 1.380(6) . ?
C41 C42 1.382(6) . ?
C42 C43 1.412(5) . ?
C43 C44 1.391(6) . ?
C43 C46 1.473(5) . ?
C44 C45 1.391(6) . ?
C46 C47 1.377(5) . ?
C47 C48 1.438(5) . ?
C48 C49 1.436(5) . ?
C49 C54 1.385(5) . ?
C49 C50 1.418(5) . ?
C50 C51 1.370(5) . ?
C51 C52 1.405(6) . ?
C52 C53 1.377(6) . ?
C53 C54 1.395(5) . ?
